data_2021685
loop_
_publ_author_name
'Lan, Wenlong'
'Zhou, Zhen'
'Jia, Fu-Chao'
'Hao, Xiaoyun'
'Dou, Yong'
'Yang, Lu'
'Liu, Hui'
'Liu, Qingyun'
'Zhang, Daopeng'

_publ_section_title
;
 A new three-dimensional cobalt(II) coordination polymer based on V-shaped
 3,4'-oxydibenzoate: synthesis, crystal structure and magnetic properties
;
_journal_coeditor_code LF3097
_journal_issue 7
_journal_name_full 'Acta Crystallographica Section C'
_journal_page_first
;
;
_journal_paper_doi 10.1107/S2053229619008337
_journal_volume 75
_journal_year 2019
_chemical_formula_iupac '[Co (C14 H8 O5) (C10 H8 N2)]'
_chemical_formula_moiety 'C24 H16 Co N2 O5'
_chemical_formula_sum 'C24 H16 Co N2 O5'
_chemical_formula_weight 471.32
_chemical_name_systematic
;
Poly[(\m-4,4'-bipyridine)(\m~3~-3,4'-oxydibenzoato)cobalt(II)]
;
_space_group_crystal_system monoclinic
_space_group_IT_number 14
_space_group_name_Hall '-P 2ybc'
_space_group_name_H-M_alt 'P 1 21/c 1'
_symmetry_space_group_name_Hall '-P 2ybc'
_symmetry_space_group_name_H-M 'P 1 21/c 1'
_atom_sites_solution_hydrogens geom
_audit_creation_method SHELXL-2014/7
_cell_angle_alpha 90
_cell_angle_beta 111.37(4)
_cell_angle_gamma 90
_cell_formula_units_Z 4
_cell_length_a 9.506(2)
_cell_length_b 22.483(4)
_cell_length_c 10.684(4)
_cell_measurement_reflns_used 1768
_cell_measurement_temperature 293(2)
_cell_measurement_theta_max 26.109
_cell_measurement_theta_min 2.761
_cell_volume 2126.4(11)
_computing_cell_refinement
;
SAINT-Plus (Bruker, 2001)
;
_computing_data_collection
;
APEX2 (Bruker, 2004)
;
_computing_data_reduction
;
SAINT-Plus (Bruker, 2001)
;
_computing_molecular_graphics
;
SHELXL (Sheldrick, 2008)
;
_computing_publication_material
;
SHELXL2014 (Sheldrick, 2015b)
;
_computing_structure_refinement
;
SHELXL2014 (Sheldrick, 2015b)
;
_computing_structure_solution
;
SHELXT (Sheldrick, 2015a)
;
_diffrn_ambient_temperature 293(2)
_diffrn_measured_fraction_theta_full 0.998
_diffrn_measured_fraction_theta_max 0.998
_diffrn_measurement_device_type 'Bruker APEXII CCD area-detector'
_diffrn_measurement_method '\f and \w scans'
_diffrn_radiation_type MoK\a
_diffrn_radiation_wavelength 0.71073
_diffrn_reflns_av_R_equivalents 0.0848
_diffrn_reflns_av_unetI/netI 0.1014
_diffrn_reflns_limit_h_max 9
_diffrn_reflns_limit_h_min -11
_diffrn_reflns_limit_k_max 26
_diffrn_reflns_limit_k_min -26
_diffrn_reflns_limit_l_max 12
_diffrn_reflns_limit_l_min -9
_diffrn_reflns_number 12164
_diffrn_reflns_theta_full 25.009
_diffrn_reflns_theta_max 25.009
_diffrn_reflns_theta_min 2.929
_diffrn_source 'fine-focus sealed tube'
_exptl_absorpt_coefficient_mu 0.846
_exptl_absorpt_correction_type multi-scan
_exptl_absorpt_process_details sadabs
_exptl_crystal_colour purple
_exptl_crystal_density_diffrn 1.472
_exptl_crystal_description block
_exptl_crystal_F_000 964
_exptl_crystal_size_max 0.210
_exptl_crystal_size_mid 0.090
_exptl_crystal_size_min 0.070
_refine_diff_density_max 0.572
_refine_diff_density_min -0.435
_refine_ls_extinction_method none
_refine_ls_goodness_of_fit_ref 1.046
_refine_ls_hydrogen_treatment constr
_refine_ls_matrix_type full
_refine_ls_number_parameters 289
_refine_ls_number_reflns 3745
_refine_ls_number_restraints 0
_refine_ls_restrained_S_all 1.046
_refine_ls_R_factor_all 0.1032
_refine_ls_R_factor_gt 0.0576
_refine_ls_shift/su_max 0.001
_refine_ls_shift/su_mean 0.000
_refine_ls_structure_factor_coef Fsqd
_refine_ls_weighting_details 'w=1/[\s^2^(Fo^2^)+(0.0599P)^2^+0.1676P] where P=(Fo^2^+2Fc^2^)/3'
_refine_ls_weighting_scheme calc
_refine_ls_wR_factor_gt 0.1265
_refine_ls_wR_factor_ref 0.1615
_reflns_number_gt 2389
_reflns_number_total 3745
_reflns_threshold_expression 'I > 2\s(I)'
_cod_data_source_file lf3097sup1.cif
_cod_data_source_block I
_cod_original_cell_volume 2126.5(12)
_cod_database_code 2021685
_shelx_space_group_comment
;
The symmetry employed for this shelxl refinement is uniquely defined
by the following loop, which should always be used as a source of
symmetry information in preference to the above space-group names.
They are only intended as comments.
;
_shelx_estimated_absorpt_t_min 0.842
_shelx_estimated_absorpt_t_max 0.943

loop_
_space_group_symop_operation_xyz
'x, y, z'
'-x, y+1/2, -z+1/2'
'-x, -y, -z'
'x, -y-1/2, z-1/2'

loop_
_atom_site_type_symbol
_atom_site_label
_atom_site_fract_x
_atom_site_fract_y
_atom_site_fract_z
_atom_site_U_iso_or_equiv
_atom_site_adp_type
_atom_site_calc_flag
_atom_site_occupancy
Co Co1 -0.06841(6) 0.94729(3) 0.12087(6) 0.0272(2) Uani d 1
O O1 0.0752(4) 0.91931(16) 0.0342(3) 0.0434(9) Uani d 1
O O2 0.1004(4) 0.96484(15) -0.1411(3) 0.0397(9) Uani d 1
O O3 0.3947(5) 0.71635(19) -0.1786(6) 0.0937(17) Uani d 1
O O4 0.7636(4) 0.57417(15) -0.2848(4) 0.0436(9) Uani d 1
O O5 0.9066(4) 0.64244(15) -0.3209(4) 0.0443(9) Uani d 1
N N1 0.1227(4) 0.95217(17) 0.3091(4) 0.0315(10) Uani d 1
N N2 0.7454(4) 0.94525(17) 0.9305(4) 0.0317(10) Uani d 1
C C1 0.2331(6) 0.9137(3) 0.3333(6) 0.0541(16) Uani d 1
H H1 0.2272 0.8861 0.2668 0.065 Uiso calc 1
C C2 0.3570(6) 0.9117(3) 0.4511(5) 0.0534(16) Uani d 1
H H2 0.4316 0.8833 0.4617 0.064 Uiso calc 1
C C3 0.3718(5) 0.9511(2) 0.5527(5) 0.0303(11) Uani d 1
C C4 0.2558(6) 0.9921(3) 0.5269(5) 0.0539(17) Uani d 1
H H4 0.2590 1.0202 0.5917 0.065 Uiso calc 1
C C5 0.1364(6) 0.9915(3) 0.4065(5) 0.0480(15) Uani d 1
H H5 0.0610 1.0199 0.3919 0.058 Uiso calc 1
C C6 0.5017(5) 0.9496(2) 0.6830(4) 0.0277(11) Uani d 1
C C7 0.6237(6) 0.9116(2) 0.7042(5) 0.0458(14) Uani d 1
H H7 0.6261 0.8867 0.6355 0.055 Uiso calc 1
C C8 0.7409(5) 0.9108(2) 0.8271(5) 0.0435(14) Uani d 1
H H8 0.8210 0.8849 0.8387 0.052 Uiso calc 1
C C9 0.5072(5) 0.9858(2) 0.7894(5) 0.0402(13) Uani d 1
H H9 0.4298 1.0127 0.7802 0.048 Uiso calc 1
C C10 0.6279(5) 0.9816(2) 0.9085(5) 0.0406(13) Uani d 1
H H10 0.6278 1.0058 0.9790 0.049 Uiso calc 1
C C11 0.1149(5) 0.9212(2) -0.0653(5) 0.0272(11) Uani d 1
C C12 0.1868(5) 0.8668(2) -0.0953(5) 0.0388(13) Uani d 1
C C13 0.2553(8) 0.8683(3) -0.1877(7) 0.078(2) Uani d 1
H H13 0.2528 0.9037 -0.2336 0.093 Uiso calc 1
C C14 0.1891(7) 0.8138(3) -0.0293(6) 0.0585(17) Uani d 1
H H14 0.1421 0.8110 0.0330 0.070 Uiso calc 1
C C15 0.2626(8) 0.7640(3) -0.0566(7) 0.073(2) Uani d 1
H H15 0.2654 0.7283 -0.0118 0.087 Uiso calc 1
C C16 0.3288(8) 0.7683(3) -0.1482(8) 0.072(2) Uani d 1
C C17 0.3279(9) 0.8201(3) -0.2161(9) 0.099(3) Uani d 1
H H17 0.3743 0.8226 -0.2789 0.118 Uiso calc 1
C C18 0.5468(8) 0.7172(3) -0.1573(8) 0.067(2) Uani d 1
C C19 0.6437(10) 0.7565(4) -0.0694(9) 0.105(3) Uani d 1
H H19 0.6085 0.7848 -0.0245 0.126 Uiso calc 1
C C20 0.7940(9) 0.7528(4) -0.0498(10) 0.130(4) Uani d 1
H H20 0.8625 0.7783 0.0110 0.156 Uiso calc 1
C C21 0.8447(8) 0.7118(3) -0.1193(8) 0.097(3) Uani d 1
H H21 0.9467 0.7109 -0.1071 0.116 Uiso calc 1
C C22 0.7473(6) 0.6724(2) -0.2063(6) 0.0478(15) Uani d 1
C C23 0.5962(7) 0.6743(2) -0.2251(6) 0.0519(16) Uani d 1
H H23 0.5286 0.6474 -0.2820 0.062 Uiso calc 1
C C24 0.8081(6) 0.6272(2) -0.2759(5) 0.0367(12) Uani d 1

loop_
_atom_site_aniso_label
_atom_site_aniso_U_11
_atom_site_aniso_U_22
_atom_site_aniso_U_33
_atom_site_aniso_U_12
_atom_site_aniso_U_13
_atom_site_aniso_U_23
Co1 0.0240(4) 0.0301(4) 0.0239(4) 0.0009(3) 0.0045(3) 0.0004(3)
O1 0.0371(19) 0.060(3) 0.038(2) 0.0094(19) 0.0193(17) -0.0011(19)
O2 0.050(2) 0.031(2) 0.031(2) 0.0033(17) 0.0070(17) -0.0014(17)
O3 0.088(3) 0.049(3) 0.174(5) 0.004(3) 0.084(4) -0.022(3)
O4 0.051(2) 0.035(2) 0.050(2) -0.0029(19) 0.0252(19) -0.0097(19)
O5 0.039(2) 0.039(2) 0.061(3) 0.0038(17) 0.0269(19) 0.0013(19)
N1 0.027(2) 0.033(2) 0.025(2) 0.0043(19) -0.0011(17) 0.0024(19)
N2 0.027(2) 0.034(2) 0.029(2) 0.0005(19) 0.0044(18) 0.001(2)
C1 0.048(3) 0.051(4) 0.042(3) 0.015(3) -0.008(3) -0.018(3)
C2 0.047(3) 0.057(4) 0.039(3) 0.019(3) -0.006(3) -0.009(3)
C3 0.024(2) 0.040(3) 0.024(3) 0.000(2) 0.006(2) -0.001(2)
C4 0.045(3) 0.071(4) 0.031(3) 0.025(3) -0.003(3) -0.016(3)
C5 0.038(3) 0.065(4) 0.030(3) 0.021(3) 0.000(2) -0.013(3)
C6 0.025(2) 0.032(3) 0.023(3) -0.002(2) 0.005(2) 0.001(2)
C7 0.040(3) 0.056(4) 0.033(3) 0.005(3) 0.003(2) -0.015(3)
C8 0.029(3) 0.045(3) 0.044(3) 0.011(3) -0.002(2) -0.013(3)
C9 0.030(3) 0.050(3) 0.034(3) 0.009(3) 0.003(2) -0.006(3)
C10 0.032(3) 0.048(3) 0.035(3) 0.004(3) 0.005(2) -0.005(3)
C11 0.015(2) 0.033(3) 0.028(3) 0.000(2) 0.000(2) -0.001(2)
C12 0.033(3) 0.033(3) 0.056(4) 0.000(2) 0.023(3) 0.000(3)
C13 0.111(6) 0.039(4) 0.123(6) 0.003(4) 0.089(5) 0.000(4)
C14 0.068(4) 0.055(4) 0.061(4) 0.010(3) 0.034(3) 0.008(3)
C15 0.096(5) 0.034(3) 0.111(6) 0.017(4) 0.065(5) 0.013(4)
C16 0.075(5) 0.049(4) 0.120(6) 0.007(4) 0.069(5) -0.005(4)
C17 0.138(7) 0.058(5) 0.157(8) -0.004(5) 0.122(7) -0.005(5)
C18 0.064(4) 0.053(4) 0.107(6) 0.007(4) 0.058(4) -0.010(4)
C19 0.100(6) 0.086(6) 0.145(8) 0.008(5) 0.062(6) -0.059(6)
C20 0.075(5) 0.129(8) 0.178(9) -0.006(5) 0.036(6) -0.119(7)
C21 0.060(4) 0.085(6) 0.139(7) -0.005(4) 0.030(5) -0.065(5)
C22 0.047(3) 0.044(3) 0.062(4) 0.004(3) 0.030(3) -0.011(3)
C23 0.059(4) 0.035(3) 0.071(4) 0.006(3) 0.035(3) 0.002(3)
C24 0.033(3) 0.042(3) 0.028(3) 0.008(3) 0.003(2) -0.001(3)

loop_
_atom_type_symbol
_atom_type_description
_atom_type_scat_dispersion_real
_atom_type_scat_dispersion_imag
_atom_type_scat_source
C C 0.0033 0.0016 'International Tables Vol C Tables 4.2.6.8 and 6.1.1.4'
H H 0.0000 0.0000 'International Tables Vol C Tables 4.2.6.8 and 6.1.1.4'
O O 0.0106 0.0060 'International Tables Vol C Tables 4.2.6.8 and 6.1.1.4'
N N 0.0061 0.0033 'International Tables Vol C Tables 4.2.6.8 and 6.1.1.4'
Co Co 0.3494 0.9721 'International Tables Vol C Tables 4.2.6.8 and 6.1.1.4'

loop_
_geom_angle_atom_site_label_1
_geom_angle_atom_site_label_2
_geom_angle_atom_site_label_3
_geom_angle_site_symmetry_1
_geom_angle_site_symmetry_3
_geom_angle
O1 Co1 O2 . 3_575 120.59(15)
O1 Co1 O5 . 4_476 90.28(14)
O2 Co1 O5 3_575 4_476 148.10(15)
O1 Co1 N2 . 1_454 91.18(14)
O2 Co1 N2 3_575 1_454 91.04(14)
O5 Co1 N2 4_476 1_454 96.54(14)
O1 Co1 N1 . . 87.88(15)
O2 Co1 N1 3_575 . 87.65(14)
O5 Co1 N1 4_476 . 85.55(14)
N2 Co1 N1 1_454 . 177.71(15)
O1 Co1 O4 . 4_476 149.23(15)
O2 Co1 O4 3_575 4_476 90.16(14)
O5 Co1 O4 4_476 4_476 59.55(13)
N2 Co1 O4 1_454 4_476 86.84(14)
N1 Co1 O4 . 4_476 95.04(14)
O1 Co1 C24 . 4_476 119.79(17)
O2 Co1 C24 3_575 4_476 119.39(17)
O5 Co1 C24 4_476 4_476 29.63(14)
N2 Co1 C24 1_454 4_476 92.62(15)
N1 Co1 C24 . 4_476 89.66(15)
O4 Co1 C24 4_476 4_476 29.93(14)
C11 O1 Co1 . . 147.8(3)
C11 O2 Co1 . 3_575 133.1(3)
C18 O3 C16 . . 118.3(5)
C24 O4 Co1 . 4_675 87.9(3)
C24 O5 Co1 . 4_675 91.8(3)
C1 N1 C5 . . 116.1(4)
C1 N1 Co1 . . 119.3(3)
C5 N1 Co1 . . 124.6(3)
C10 N2 C8 . . 115.9(4)
C10 N2 Co1 . 1_656 120.0(3)
C8 N2 Co1 . 1_656 124.1(3)
N1 C1 C2 . . 124.0(5)
N1 C1 H1 . . 118.0
C2 C1 H1 . . 118.0
C3 C2 C1 . . 120.7(5)
C3 C2 H2 . . 119.6
C1 C2 H2 . . 119.6
C2 C3 C4 . . 115.4(4)
C2 C3 C6 . . 122.6(4)
C4 C3 C6 . . 122.1(4)
C5 C4 C3 . . 120.4(5)
C5 C4 H4 . . 119.8
C3 C4 H4 . . 119.8
N1 C5 C4 . . 123.4(5)
N1 C5 H5 . . 118.3
C4 C5 H5 . . 118.3
C9 C6 C7 . . 116.6(4)
C9 C6 C3 . . 121.7(4)
C7 C6 C3 . . 121.7(4)
C8 C7 C6 . . 120.0(5)
C8 C7 H7 . . 120.0
C6 C7 H7 . . 120.0
N2 C8 C7 . . 123.4(5)
N2 C8 H8 . . 118.3
C7 C8 H8 . . 118.3
C10 C9 C6 . . 119.3(5)
C10 C9 H9 . . 120.3
C6 C9 H9 . . 120.3
N2 C10 C9 . . 124.7(5)
N2 C10 H10 . . 117.6
C9 C10 H10 . . 117.6
O2 C11 O1 . . 125.6(5)
O2 C11 C12 . . 117.1(4)
O1 C11 C12 . . 117.3(4)
C13 C12 C14 . . 117.8(5)
C13 C12 C11 . . 120.8(5)
C14 C12 C11 . . 121.4(5)
C12 C13 C17 . . 123.3(6)
C12 C13 H13 . . 118.3
C17 C13 H13 . . 118.3
C12 C14 C15 . . 119.9(6)
C12 C14 H14 . . 120.0
C15 C14 H14 . . 120.0
C16 C15 C14 . . 119.5(6)
C16 C15 H15 . . 120.2
C14 C15 H15 . . 120.2
C15 C16 C17 . . 122.1(6)
C15 C16 O3 . . 118.1(6)
C17 C16 O3 . . 119.8(6)
C16 C17 C13 . . 117.3(6)
C16 C17 H17 . . 121.3
C13 C17 H17 . . 121.3
C19 C18 O3 . . 121.7(6)
C19 C18 C23 . . 122.3(6)
O3 C18 C23 . . 115.9(6)
C20 C19 C18 . . 118.0(7)
C20 C19 H19 . . 121.0
C18 C19 H19 . . 121.0
C19 C20 C21 . . 120.6(7)
C19 C20 H20 . . 119.7
C21 C20 H20 . . 119.7
C22 C21 C20 . . 121.1(7)
C22 C21 H21 . . 119.5
C20 C21 H21 . . 119.5
C21 C22 C23 . . 119.3(5)
C21 C22 C24 . . 119.3(5)
C23 C22 C24 . . 121.4(5)
C22 C23 C18 . . 118.7(6)
C22 C23 H23 . . 120.7
C18 C23 H23 . . 120.7
O5 C24 O4 . . 120.7(5)
O5 C24 C22 . . 119.1(5)
O4 C24 C22 . . 120.1(5)
O5 C24 Co1 . 4_675 58.6(3)
O4 C24 Co1 . 4_675 62.2(3)
C22 C24 Co1 . 4_675 175.3(4)

loop_
_geom_bond_atom_site_label_1
_geom_bond_atom_site_label_2
_geom_bond_site_symmetry_2
_geom_bond_distance
Co1 O1 . 2.010(3)
Co1 O2 3_575 2.022(3)
Co1 O5 4_476 2.150(3)
Co1 N2 1_454 2.156(4)
Co1 N1 . 2.167(4)
Co1 O4 4_476 2.230(3)
Co1 C24 4_476 2.519(5)
O1 C11 . 1.251(5)
O2 C11 . 1.247(5)
O2 Co1 3_575 2.022(3)
O3 C18 . 1.379(7)
O3 C16 . 1.417(7)
O4 C24 . 1.258(6)
O4 Co1 4_675 2.230(3)
O5 C24 . 1.246(6)
O5 Co1 4_675 2.150(3)
N1 C1 . 1.311(6)
N1 C5 . 1.334(6)
N2 C10 . 1.334(6)
N2 C8 . 1.337(6)
N2 Co1 1_656 2.156(4)
C1 C2 . 1.376(7)
C1 H1 . 0.9300
C2 C3 . 1.368(7)
C2 H2 . 0.9300
C3 C4 . 1.385(6)
C3 C6 . 1.487(6)
C4 C5 . 1.371(7)
C4 H4 . 0.9300
C5 H5 . 0.9300
C6 C9 . 1.384(6)
C6 C7 . 1.390(6)
C7 C8 . 1.378(6)
C7 H7 . 0.9300
C8 H8 . 0.9300
C9 C10 . 1.372(7)
C9 H9 . 0.9300
C10 H10 . 0.9300
C11 C12 . 1.492(7)
C12 C13 . 1.366(8)
C12 C14 . 1.382(7)
C13 C17 . 1.376(8)
C13 H13 . 0.9300
C14 C15 . 1.406(8)
C14 H14 . 0.9300
C15 C16 . 1.346(9)
C15 H15 . 0.9300
C16 C17 . 1.372(9)
C17 H17 . 0.9300
C18 C19 . 1.371(9)
C18 C23 . 1.387(8)
C19 C20 . 1.369(10)
C19 H19 . 0.9300
C20 C21 . 1.376(9)
C20 H20 . 0.9300
C21 C22 . 1.372(8)
C21 H21 . 0.9300
C22 C23 . 1.377(7)
C22 C24 . 1.494(7)
C23 H23 . 0.9300
C24 Co1 4_675 2.519(5)

_cod_database_fobs_code 2021685
